data_2012609
loop_
_publ_author_name
'Wu, Chuan-De'
'Lu, Can-Zhong'
'Yu, Ya-Qin'
'Zhuang, Hong-Hui'
'Huang, Jin-Shun'

_publ_section_title
;<i>catena</i>-Poly[bis[tetraaquacobalt(II)-\m-4,4'-bipyridine-\k^2^<i>N</i>:<i>N</i>']
 benzene-1,2,4,5-tetracarboxylate(4{-}) dihydrate]
;
_journal_issue 3
_journal_name_full 'Acta Crystallographica Section C'
_journal_page_first m197
_journal_page_last m198
_journal_paper_doi 10.1107/S0108270102001579
_journal_volume 58
_journal_year 2002
_chemical_formula_iupac '[Co2 (C10 H8 N2)2 (H2 O)8] (C10 H2 O8) , 2H2 O'
_chemical_formula_moiety '2C10 H16 Co N2 O4 2+ , C10 H2 O8 4- , 2H2 O'
_chemical_formula_sum 'C30 H38 Co2 N4 O18'
_chemical_formula_weight 860.50
_chemical_name_systematic
;
catena-Poly[[bis[tetraaquacobalt(II)-\m-4,4'-bipyridine-\k^2^N:N']]
benzene-1,2,4,5-tetracarboxylate(4-) dihydrate]
;
_space_group_IT_number 15
_symmetry_cell_setting monoclinic
_symmetry_space_group_name_Hall '-C 2yc'
_symmetry_space_group_name_H-M 'C 1 2/c 1'
_atom_sites_solution_hydrogens geom
_atom_sites_solution_primary direct
_atom_sites_solution_secondary difmap
_audit_creation_method SHELXL97
_cell_angle_alpha 90
_cell_angle_beta 95.4760(10)
_cell_angle_gamma 90
_cell_formula_units_Z 4
_cell_length_a 20.0909(4)
_cell_length_b 11.34660(10)
_cell_length_c 15.6407(4)
_cell_measurement_reflns_used 3537
_cell_measurement_temperature 293(2)
_cell_measurement_theta_max 25.02
_cell_measurement_theta_min 2.04
_cell_volume 3549.24(12)
_computing_cell_refinement 'SMART and SAINT (Siemens, 1994)'
_computing_data_collection 'SMART (Siemens, 1996)'
_computing_data_reduction 'SMART and SAINT'
_computing_molecular_graphics SHELXL97
_computing_publication_material SHELXL97
_computing_structure_refinement 'SHELXL97 (Sheldrick, 1997)'
_computing_structure_solution 'SHELXS97 (Sheldrick, 1997)'
_diffrn_ambient_temperature 293(2)
_diffrn_measured_fraction_theta_full .995
_diffrn_measured_fraction_theta_max .995
_diffrn_measurement_device_type 'Siemens SMART CCD area-detector'
_diffrn_measurement_method '\f and \w scans'
_diffrn_radiation_monochromator graphite
_diffrn_radiation_source 'fine-focus sealed tube'
_diffrn_radiation_type MoK\a
_diffrn_radiation_wavelength .71073
_diffrn_reflns_av_R_equivalents .026
_diffrn_reflns_av_sigmaI/netI .033
_diffrn_reflns_limit_h_max 23
_diffrn_reflns_limit_h_min -19
_diffrn_reflns_limit_k_max 13
_diffrn_reflns_limit_k_min -11
_diffrn_reflns_limit_l_max 18
_diffrn_reflns_limit_l_min -11
_diffrn_reflns_number 5567
_diffrn_reflns_theta_full 25.02
_diffrn_reflns_theta_max 25.02
_diffrn_reflns_theta_min 2.04
_diffrn_standards_decay_% none
_diffrn_standards_interval_count none
_diffrn_standards_interval_time none
_diffrn_standards_number none
_exptl_absorpt_coefficient_mu 1.020
_exptl_absorpt_correction_T_max .815
_exptl_absorpt_correction_T_min .640
_exptl_absorpt_correction_type empirical
_exptl_absorpt_process_details '(SADABS; Sheldrick, 1996)'
_exptl_crystal_colour red
_exptl_crystal_density_diffrn 1.610
_exptl_crystal_density_meas ?
_exptl_crystal_density_method 'not measured'
_exptl_crystal_description prism
_exptl_crystal_F_000 1776
_exptl_crystal_size_max .43
_exptl_crystal_size_mid .28
_exptl_crystal_size_min .20
_refine_diff_density_max .86
_refine_diff_density_min -.47
_refine_ls_extinction_coef .0000710(10)
_refine_ls_extinction_expression Fc^*^=kFc[1+0.001xFc^2^\l^3^/sin(2\q)]^-1/4^
_refine_ls_extinction_method 'SHELXL97 (Sheldrick, 1997)'
_refine_ls_goodness_of_fit_ref 1.093
_refine_ls_hydrogen_treatment mixed
_refine_ls_matrix_type full
_refine_ls_number_parameters 258
_refine_ls_number_reflns 3129
_refine_ls_number_restraints 0
_refine_ls_restrained_S_all 1.093
_refine_ls_R_factor_all .061
_refine_ls_R_factor_gt .047
_refine_ls_shift/su_max <0.001
_refine_ls_shift/su_mean .000
_refine_ls_structure_factor_coef Fsqd
_refine_ls_weighting_details 'calc w = 1/[\s^2^(Fo^2^)+(0.0344P)^2^+19.8931P] where P=(Fo^2^+2Fc^2^)/3'
_refine_ls_weighting_scheme calc
_refine_ls_wR_factor_gt .106
_refine_ls_wR_factor_ref .117
_reflns_number_gt 2634
_reflns_number_total 3129
_reflns_threshold_expression I>2\s(I)
_cod_data_source_file vj1159.cif
_cod_data_source_block I
_cod_depositor_comments
;
The following automatic conversions were performed:
'_symmetry_cell_setting' value 'Monoclinic' changed to 'monoclinic'
according to '/home/saulius/struct/CIF-dictionaries/cif_core.dic'
dictionary named 'cif_core.dic' version 2.4.1 from 2010-06-29.

Automatic conversion script
Id: cif_fix_enum 1527 2010-12-29 10:47:43Z saulius 

The following automatic conversions were performed:

'_symmetry_cell_setting' value 'Monoclinic' changed to 'monoclinic'
according to /home/saulius/struct/CIF-dictionaries/cif_core.dic
dictionary named 'cif_core.dic' version 2.4.1 from 2010-06-29.

Automatic conversion script
Id: cif_fix_values 1715 2011-07-08 13:25:40Z adriana 

The following automatic conversions were performed:

'_exptl_crystal_density_meas' value 'not measured' was changed to '?'
- the value is perceived as not measured.

Automatic conversion script
Id: cif_fix_values 3008 2015-01-20 13:52:24Z robertas 
;
_cod_original_cell_volume 3549.20(10)
_cod_original_sg_symbol_H-M 'C 2/c'
_cod_database_code 2012609
_cod_database_fobs_code 2012609

loop_
_symmetry_equiv_pos_as_xyz
'x, y, z'
'-x, y, -z+1/2'
'x+1/2, y+1/2, z'
'-x+1/2, y+1/2, -z+1/2'
'-x, -y, -z'
'x, -y, z-1/2'
'-x+1/2, -y+1/2, -z'
'x+1/2, -y+1/2, z-1/2'

loop_
_atom_site_label
_atom_site_fract_x
_atom_site_fract_y
_atom_site_fract_z
_atom_site_U_iso_or_equiv
_atom_site_adp_type
_atom_site_calc_flag
_atom_site_refinement_flags
_atom_site_occupancy
_atom_site_disorder_assembly
_atom_site_disorder_group
_atom_site_type_symbol
Co1 .5000 .00017(6) .2500 .0243(2) Uani d S 1 . . Co
Co2 .2500 -.2500 .5000 .0262(2) Uani d S 1 . . Co
O1 .21289(15) -.3873(3) .4256(2) .0467(8) Uani d . 1 . . O
H1A .1915 -.4313 .4543 .070 Uiso calc R 1 . . H
H1B .2364 -.4290 .3889 .070 Uiso d R 1 . . H
O2 .39327(13) -.0092(2) .22512(17) .0343(6) Uani d . 1 . . O
H2A .3829 -.0064 .1732 .051 Uiso calc R 1 . . H
H2B .3650 .0104 .2531 .051 Uiso d R 1 . . H
O3 .50956(13) -.0050(2) .11931(16) .0353(6) Uani d . 1 . . O
H3B .5318 .0515 .1060 .053 Uiso calc R 1 . . H
H3A .4752 -.0157 .0880 .053 Uiso d R 1 . . H
O4 .27910(16) -.1715(3) .38541(19) .0495(8) Uani d . 1 . . O
H4B .2845 -.1005 .3929 .074 Uiso calc R 1 . . H
H4A .2568 -.2019 .3343 .074 Uiso d R 1 . . H
O5 .08718(13) -.6592(2) .55844(19) .0383(7) Uani d . 1 . . O
O6 .11521(13) -.5317(2) .45967(19) .0381(7) Uani d . 1 . . O
O7 .20436(15) -.5620(2) .67514(18) .0389(7) Uani d . 1 . . O
O8 .22173(17) -.7441(3) .72660(18) .0484(8) Uani d . 1 . . O
O101 .28888(18) -.5089(3) .3184(2) .0518(8) Uani d . 1 . . O
H10A .2634 -.4771 .2626 .083(19) Uiso d G 1 . . H
H10B .2837 -.5912 .3098 .09(2) Uiso d G 1 . . H
C1 .5563(2) .2506(4) .2538(3) .0469(12) Uani d . 1 . . C
H1C .5965 .2097 .2568 .056 Uiso calc R 1 . . H
C2 .5498(2) -.2493(3) .2202(3) .0422(11) Uani d . 1 . . C
H2C .5848 -.2080 .1991 .051 Uiso calc R 1 . . H
C3 .0351(2) -.1549(4) .4961(3) .0481(12) Uani d . 1 . . C
H3C -.0038 -.1988 .4980 .058 Uiso calc R 1 . . H
C4 .1499(2) -.0396(4) .4841(3) .0498(12) Uani d . 1 . . C
H4C .1891 .0019 .4780 .060 Uiso calc R 1 . . H
C5 .21783(19) -.6702(4) .6674(2) .0323(9) Uani d . 1 . . C
C6 .0918(2) .0239(4) .4892(4) .0519(13) Uani d . 1 . . C
H6A .0931 .1058 .4879 .062 Uiso calc R 1 . . H
C7 .5585(2) .3720(4) .2536(4) .0499(12) Uani d . 1 . . C
H7A .5994 .4107 .2558 .060 Uiso calc R 1 . . H
C8 .0955(2) -.2118(4) .4933(3) .0481(12) Uani d . 1 . . C
H8A .0959 -.2937 .4955 .058 Uiso calc R 1 . . H
C9 .5517(2) -.3699(4) .2194(3) .0414(10) Uani d . 1 . . C
H9A .5875 -.4088 .1985 .050 Uiso calc R 1 . . H
C10 .12666(18) -.6200(3) .5093(2) .0269(8) Uani d . 1 . . C
C11 .23237(18) -.7127(3) .5800(2) .0246(8) Uani d . 1 . . C
C12 .19192(17) -.6834(3) .5059(2) .0251(8) Uani d . 1 . . C
C13 .03188(19) -.0328(4) .4963(3) .0342(9) Uani d . 1 . . C
C14 .21005(18) -.7209(3) .4265(2) .0270(8) Uani d . 1 . . C
H14A .1831 -.7012 .3769 .032 Uiso calc R 1 . . H
C15 .5000 .4359(5) .2500 .0366(13) Uani d S 1 . . C
C16 .5000 -.4342(5) .2500 .0347(13) Uani d S 1 . . C
N1 .15326(16) -.1565(3) .4876(2) .0345(8) Uani d . 1 . . N
N2 .5000 -.1881(4) .2500 .0341(11) Uani d S 1 . . N
N3 .5000 .1886(4) .2500 .0333(11) Uani d S 1 . . N

loop_
_atom_site_aniso_label
_atom_site_aniso_U_11
_atom_site_aniso_U_22
_atom_site_aniso_U_33
_atom_site_aniso_U_12
_atom_site_aniso_U_13
_atom_site_aniso_U_23
Co1 .0276(4) .0175(4) .0288(4) .000 .0078(3) .000
Co2 .0255(4) .0231(4) .0303(4) .0008(3) .0041(3) -.0009(3)
O1 .0427(17) .0419(18) .0566(19) -.0034(14) .0102(14) -.0168(15)
O2 .0316(14) .0398(16) .0325(14) -.0007(12) .0078(11) -.0012(12)
O3 .0357(15) .0396(16) .0314(14) -.0130(12) .0072(11) .0017(12)
O4 .065(2) .0431(18) .0407(17) -.0040(16) .0067(15) .0037(14)
O5 .0334(15) .0342(16) .0498(17) .0071(12) .0168(13) .0059(13)
O6 .0293(14) .0365(16) .0493(17) .0117(12) .0078(12) .0102(13)
O7 .0512(18) .0283(15) .0390(16) .0033(13) .0130(13) -.0086(12)
O8 .069(2) .0458(18) .0314(16) .0172(16) .0109(14) .0075(14)
O101 .060(2) .043(2) .052(2) .0065(17) .0061(16) .0031(16)
C1 .035(2) .023(2) .084(4) .0018(18) .015(2) -.006(2)
C2 .048(3) .023(2) .060(3) .0003(19) .026(2) .0016(19)
C3 .029(2) .033(2) .084(4) -.0032(18) .009(2) -.011(2)
C4 .026(2) .038(3) .086(4) .0045(18) .009(2) .017(2)
C5 .031(2) .035(2) .031(2) .0048(17) .0054(16) .0004(17)
C6 .034(2) .024(2) .098(4) .0036(18) .007(2) .013(2)
C7 .040(3) .022(2) .090(4) -.0069(19) .015(2) -.005(2)
C8 .034(2) .030(2) .081(3) .0034(18) .007(2) -.013(2)
C9 .042(2) .025(2) .061(3) .0009(18) .024(2) -.0060(19)
C10 .0274(19) .0209(18) .033(2) .0056(15) .0039(16) -.0044(15)
C11 .0279(19) .0178(17) .0290(19) .0025(14) .0078(15) -.0004(14)
C12 .0216(17) .0201(18) .0342(19) .0017(14) .0058(15) .0013(15)
C13 .027(2) .033(2) .043(2) .0011(17) .0029(17) .0002(17)
C14 .0276(19) .0259(19) .0269(18) .0056(15) -.0009(14) .0036(15)
C15 .043(3) .025(3) .044(3) .000 .012(3) .000
C16 .040(3) .026(3) .041(3) .000 .012(3) .000
N1 .0282(17) .0315(19) .044(2) .0030(14) .0030(14) -.0005(15)
N2 .044(3) .021(2) .040(3) .000 .016(2) .000
N3 .040(3) .017(2) .044(3) .000 .011(2) .000

loop_
_atom_type_symbol
_atom_type_description
_atom_type_scat_dispersion_real
_atom_type_scat_dispersion_imag
_atom_type_scat_source
C C .0033 .0016 'International Tables Vol C Tables 4.2.6.8 and 6.1.1.4'
H H .0000 .0000 'International Tables Vol C Tables 4.2.6.8 and 6.1.1.4'
N N .0061 .0033 'International Tables Vol C Tables 4.2.6.8 and 6.1.1.4'
O O .0106 .0060 'International Tables Vol C Tables 4.2.6.8 and 6.1.1.4'
Co Co .3494 .9721 'International Tables Vol C Tables 4.2.6.8 and 6.1.1.4'

loop_
_geom_angle_atom_site_label_1
_geom_angle_atom_site_label_2
_geom_angle_atom_site_label_3
_geom_angle_site_symmetry_1
_geom_angle_site_symmetry_3
_geom_angle
_geom_angle_publ_flag
O3 Co1 O3 . 2_655 176.8(2) yes
O3 Co1 N2 . . 88.40(10) yes
O3 Co1 N2 2_655 . 88.40(10) no
O3 Co1 N3 . . 91.60(10) yes
O3 Co1 N3 2_655 . 91.60(10) no
N2 Co1 N3 . . 180.00(10) no
O3 Co1 O2 . . 90.30(10) yes
O3 Co1 O2 2_655 . 89.60(10) no
N2 Co1 O2 . . 87.20(10) yes
N3 Co1 O2 . . 92.80(10) yes
O3 Co1 O2 . 2_655 89.60(10) yes
O3 Co1 O2 2_655 2_655 90.30(10) no
N2 Co1 O2 . 2_655 87.20(10) no
N3 Co1 O2 . 2_655 92.80(10) no
O2 Co1 O2 . 2_655 174.30(10) yes
O1 Co2 O1 . 7_546 180.0 yes
O1 Co2 O4 . 7_546 92.60(10) yes
O1 Co2 O4 7_546 7_546 87.40(10) no
O1 Co2 O4 . . 87.40(10) yes
O1 Co2 O4 7_546 . 92.60(10) no
O4 Co2 O4 7_546 . 180.0 yes
O1 Co2 N1 . . 92.60(10) yes
O1 Co2 N1 7_546 . 87.40(10) no
O4 Co2 N1 7_546 . 88.00(10) no
O4 Co2 N1 . . 92.00(10) yes
O1 Co2 N1 . 7_546 87.40(10) yes
O1 Co2 N1 7_546 7_546 92.60(10) no
O4 Co2 N1 7_546 7_546 92.00(10) no
O4 Co2 N1 . 7_546 88.00(10) yes
N1 Co2 N1 . 7_546 180.0 yes
Co2 O1 H1A . . 109.5 no
Co2 O1 H1B . . 124.9 no
H1A O1 H1B . . 111.1 no
Co1 O2 H2A . . 109.5 no
Co1 O2 H2B . . 130.7 no
H2A O2 H2B . . 114.5 no
Co1 O3 H3B . . 109.5 no
Co1 O3 H3A . . 116.4 no
H3B O3 H3A . . 114.4 no
Co2 O4 H4B . . 109.5 no
Co2 O4 H4A . . 114.4 no
H4B O4 H4A . . 121.8 no
H10A O101 H10B . . 100.7 no
N3 C1 C7 . . 123.8(4) no
N3 C1 H1C . . 118.1 no
C7 C1 H1C . . 118.1 no
N2 C2 C9 . . 122.9(4) no
N2 C2 H2C . . 118.5 no
C9 C2 H2C . . 118.5 no
C8 C3 C13 . . 120.6(4) no
C8 C3 H3C . . 119.7 no
C13 C3 H3C . . 119.7 no
N1 C4 C6 . . 123.9(4) no
N1 C4 H4C . . 118.0 no
C6 C4 H4C . . 118.0 no
O8 C5 O7 . . 125.5(4) no
O8 C5 C11 . . 117.1(3) no
O7 C5 C11 . . 117.4(3) no
C13 C6 C4 . . 120.7(4) no
C13 C6 H6A . . 119.6 no
C4 C6 H6A . . 119.6 no
C15 C7 C1 . . 119.9(4) no
C15 C7 H7A . . 120.0 no
C1 C7 H7A . . 120.0 no
N1 C8 C3 . . 123.9(4) no
N1 C8 H8A . . 118.1 no
C3 C8 H8A . . 118.1 no
C2 C9 C16 . . 120.0(4) no
C2 C9 H9A . . 120.0 no
C16 C9 H9A . . 120.0 no
O5 C10 O6 . . 124.8(3) no
O5 C10 C12 . . 117.6(3) no
O6 C10 C12 . . 117.5(3) no
C12 C11 C14 . 7_536 119.5(3) no
C12 C11 C5 . . 122.1(3) no
C14 C11 C5 7_536 . 118.4(3) no
C11 C12 C14 . . 119.2(3) no
C11 C12 C10 . . 121.9(3) no
C14 C12 C10 . . 118.8(3) no
C6 C13 C3 . . 115.1(4) no
C6 C13 C13 . 5_556 122.4(5) no
C3 C13 C13 . 5_556 122.5(5) no
C11 C14 C12 7_536 . 121.3(3) no
C11 C14 H14A 7_536 . 119.3 no
C12 C14 H14A . . 119.3 no
C7 C15 C7 2_655 . 116.5(5) no
C7 C15 C16 2_655 1_565 121.8(3) no
C7 C15 C16 . 1_565 121.8(3) no
C9 C16 C9 2_655 . 116.7(5) no
C9 C16 C15 2_655 1_545 121.7(3) no
C9 C16 C15 . 1_545 121.7(3) no
C4 N1 C8 . . 115.7(4) no
C4 N1 Co2 . . 121.6(3) no
C8 N1 Co2 . . 122.3(3) no
C2 N2 C2 2_655 . 117.5(5) no
C2 N2 Co1 2_655 . 121.3(2) no
C2 N2 Co1 . . 121.3(2) no
C1 N3 C1 2_655 . 116.0(5) no
C1 N3 Co1 2_655 . 122.0(2) no
C1 N3 Co1 . . 122.0(2) no

loop_
_geom_bond_atom_site_label_1
_geom_bond_atom_site_label_2
_geom_bond_site_symmetry_2
_geom_bond_distance
_geom_bond_publ_flag
Co1 O3 2_655 2.072(3) no
Co1 O3 . 2.072(3) yes
Co1 N2 . 2.136(4) yes
Co1 N3 . 2.138(4) yes
Co1 O2 . 2.145(3) yes
Co1 O2 2_655 2.145(3) no
Co2 O1 . 2.043(3) yes
Co2 O1 7_546 2.043(3) no
Co2 O4 7_546 2.133(3) no
Co2 O4 . 2.133(3) yes
Co2 N1 . 2.207(3) yes
Co2 N1 7_546 2.207(3) no
O1 H1A . .8200 no
O1 H1B . .9107 no
O2 H2A . .8200 no
O2 H2B . .7822 no
O3 H3B . .8200 no
O3 H3A . .8164 no
O4 H4B . .8200 no
O4 H4A . .9440 no
O5 C10 . 1.238(4) no
O6 C10 . 1.275(4) no
O7 C5 . 1.265(5) no
O8 C5 . 1.247(5) no
O101 H10A . 1.033 no
O101 H10B . .9482 no
C1 N3 . 1.328(5) no
C1 C7 . 1.379(6) no
C1 H1C . .9300 no
C2 N2 . 1.338(5) no
C2 C9 . 1.369(6) no
C2 H2C . .9300 no
C3 C8 . 1.379(6) no
C3 C13 . 1.387(6) no
C3 H3C . .9300 no
C4 N1 . 1.329(6) no
C4 C6 . 1.381(6) no
C4 H4C . .9300 no
C5 C11 . 1.504(5) no
C6 C13 . 1.378(6) no
C6 H6A . .9300 no
C7 C15 . 1.377(5) no
C7 H7A . .9300 no
C8 N1 . 1.329(5) no
C8 H8A . .9300 no
C9 C16 . 1.391(5) no
C9 H9A . .9300 no
C10 C12 . 1.501(5) no
C11 C12 . 1.391(5) no
C11 C14 7_536 1.392(5) no
C12 C14 . 1.394(5) no
C13 C13 5_556 1.495(8) no
C14 C11 7_536 1.392(5) no
C14 H14A . .9300 no
C15 C7 2_655 1.377(5) no
C15 C16 1_565 1.473(8) no
C16 C9 2_655 1.391(5) no
C16 C15 1_545 1.473(8) no
N2 C2 2_655 1.338(5) no
N3 C1 2_655 1.328(5) no

loop_
_geom_hbond_atom_site_label_D
_geom_hbond_atom_site_label_H
_geom_hbond_atom_site_label_A
_geom_hbond_site_symmetry_A
_geom_hbond_distance_DH
_geom_hbond_distance_HA
_geom_hbond_distance_DA
_geom_hbond_angle_DHA
O1 H1A O6 . .82 1.92 2.650(4) 148
O1 H1B O101 . .91 1.84 2.745(5) 176
O2 H2A O6 4 .82 2.10 2.890(4) 161
O2 H2B O7 7_546 .78 1.96 2.742(4) 179
O3 H3B O5 8_545 .82 1.86 2.663(4) 168
O3 H3A O6 4 .82 1.91 2.704(4) 166
O4 H4B O7 7_546 .82 2.15 2.843(4) 142
O4 H4A O8 6_545 .94 1.87 2.805(4) 173
O101 H10A O7 6_545 1.03 1.78 2.797(5) 168
O101 H10B O8 7_536 .95 1.95 2.893(5) 170
